data_7045374
loop_
_publ_author_name
'Shan, Wei-Long'
'Gao, Wen-Xi'
'Lin, Yue-Jian'
'Jin, Guo-Xin'

_publ_section_title
;
 Light-initiated reversible conversion of macrocyclic endoperoxides
 derived from half-sandwich rhodium-based metallarectangles.
;
_journal_issue 8
_journal_name_full 'Dalton transactions (Cambridge, England : 2003)'
_journal_page_first 2769
_journal_page_last 2777
_journal_paper_doi 10.1039/c7dt03962j
_journal_volume 47
_journal_year 2018
_chemical_formula_sum 'C136 H148 F12 N12 O26 Rh4 S4'
_chemical_formula_weight 3134.54
_space_group_crystal_system monoclinic
_space_group_IT_number 14
_space_group_name_Hall '-P 2ybc'
_space_group_name_H-M_alt 'P 1 21/c 1'
_symmetry_space_group_name_Hall '-P 2ybc'
_symmetry_space_group_name_H-M 'P 1 21/c 1'
_atom_sites_solution_hydrogens geom
_audit_creation_method SHELXL-2014/7
_audit_update_record
;
2017-09-20 deposited with the CCDC.
2018-01-24 downloaded from the CCDC.
;
_cell_angle_alpha 90
_cell_angle_beta 100.052(2)
_cell_angle_gamma 90
_cell_formula_units_Z 2
_cell_length_a 21.637(3)
_cell_length_b 14.6321(17)
_cell_length_c 23.470(3)
_cell_measurement_reflns_used 7591
_cell_measurement_temperature 173(2)
_cell_measurement_theta_max 26.40
_cell_measurement_theta_min 2.25
_cell_volume 7316.4(16)
_computing_cell_refinement 'Bruker SAINT'
_computing_data_collection 'Bruker APEX2'
_computing_data_reduction 'Bruker SAINT'
_computing_molecular_graphics 'Bruker SHELXTL'
_computing_publication_material 'Bruker SHELXTL'
_computing_structure_refinement 'SHELXL-2014/7 (Sheldrick, 2014)'
_computing_structure_solution 'SHELXS-97 (Sheldrick, 2008)'
_diffrn_ambient_temperature 173(2)
_diffrn_measured_fraction_theta_full 0.995
_diffrn_measured_fraction_theta_max 0.985
_diffrn_measurement_device_type 'Bruker APEX-II CCD'
_diffrn_measurement_method '\f and \w scans'
_diffrn_radiation_type MoK\a
_diffrn_radiation_wavelength 0.71073
_diffrn_reflns_av_R_equivalents 0.0675
_diffrn_reflns_av_unetI/netI 0.0854
_diffrn_reflns_Laue_measured_fraction_full 0.995
_diffrn_reflns_Laue_measured_fraction_max 0.985
_diffrn_reflns_limit_h_max 27
_diffrn_reflns_limit_h_min -27
_diffrn_reflns_limit_k_max 17
_diffrn_reflns_limit_k_min -18
_diffrn_reflns_limit_l_max 26
_diffrn_reflns_limit_l_min -29
_diffrn_reflns_number 49258
_diffrn_reflns_point_group_measured_fraction_full 0.995
_diffrn_reflns_point_group_measured_fraction_max 0.985
_diffrn_reflns_theta_full 25.242
_diffrn_reflns_theta_max 26.949
_diffrn_reflns_theta_min 0.956
_exptl_absorpt_coefficient_mu 0.586
_exptl_absorpt_correction_T_max 0.745
_exptl_absorpt_correction_T_min 0.618
_exptl_absorpt_correction_type multi-scan
_exptl_absorpt_process_details sadabs
_exptl_crystal_colour orange
_exptl_crystal_density_diffrn 1.423
_exptl_crystal_description block
_exptl_crystal_F_000 3216
_exptl_crystal_size_max 0.410
_exptl_crystal_size_mid 0.310
_exptl_crystal_size_min 0.250
_platon_squeeze_details
; 
 In asymmetric unit of this data, there were disordered 
 solvents (three acetonitrile molecules) which could not be 
 restrained properly. Therefore, SQUEEZE algorithm was used 
 to omit them. 
;
_refine_diff_density_max 4.207
_refine_diff_density_min -1.687
_refine_diff_density_rms 0.162
_refine_ls_extinction_method none
_refine_ls_goodness_of_fit_ref 1.008
_refine_ls_hydrogen_treatment constr
_refine_ls_matrix_type full
_refine_ls_number_parameters 874
_refine_ls_number_reflns 15657
_refine_ls_number_restraints 204
_refine_ls_restrained_S_all 1.014
_refine_ls_R_factor_all 0.1230
_refine_ls_R_factor_gt 0.0799
_refine_ls_shift/su_max 0.002
_refine_ls_shift/su_mean 0.000
_refine_ls_structure_factor_coef Fsqd
_refine_ls_weighting_details 'w=1/[\s^2^(Fo^2^)+(0.1672P)^2^] where P=(Fo^2^+2Fc^2^)/3'
_refine_ls_weighting_scheme calc
_refine_ls_wR_factor_gt 0.2271
_refine_ls_wR_factor_ref 0.2558
_reflns_Friedel_coverage 0.000
_reflns_number_gt 9387
_reflns_number_total 15657
_reflns_threshold_expression 'I > 2\s(I)'
_cod_data_source_file c7dt03962j2.cif
_cod_data_source_block 6-O2
_cod_depositor_comments 'Adding full bibliography for 7045371--7045376.cif.'
_cod_original_cell_volume 7316.4(14)
_cod_database_code 7045374
_shelx_shelxl_version_number 2014/7
_shelx_space_group_comment
; 
The symmetry employed for this shelxl refinement is uniquely defined 
by the following loop, which should always be used as a source of 
symmetry information in preference to the above space-group names. 
They are only intended as comments. 
;
_shelx_estimated_absorpt_t_min 0.795
_shelx_estimated_absorpt_t_max 0.867
_platon_squeeze_void_probe_radius 1.20

loop_
_space_group_symop_operation_xyz
'x, y, z'
'-x, y+1/2, -z+1/2'
'-x, -y, -z'
'x, -y-1/2, z-1/2'

loop_
_atom_site_label
_atom_site_type_symbol
_atom_site_fract_x
_atom_site_fract_y
_atom_site_fract_z
_atom_site_U_iso_or_equiv
_atom_site_adp_type
_atom_site_occupancy
_atom_site_site_symmetry_order
_atom_site_calc_flag
_atom_site_refinement_flags_posn
_atom_site_refinement_flags_adp
_atom_site_refinement_flags_occupancy
_atom_site_disorder_assembly
_atom_site_disorder_group
Rh1 Rh 0.07049(2) 0.24688(3) 0.23079(2) 0.02911(16) Uani 1 1 d . . . . .
Rh2 Rh 0.23366(2) 0.67940(3) 0.11254(2) 0.03018(16) Uani 1 1 d . . . . .
N1 N 0.1461(2) 0.2600(3) 0.3006(2) 0.0289(11) Uani 1 1 d . . . . .
N2 N 0.6971(2) 0.3332(3) 0.8127(2) 0.0320(12) Uani 1 1 d . . . . .
O1 O 0.06916(18) 0.3907(3) 0.23035(17) 0.0294(9) Uani 1 1 d . . . . .
O2 O 0.13743(19) 0.2799(3) 0.17767(18) 0.0313(9) Uani 1 1 d . . . . .
O3 O 0.23471(19) 0.5337(3) 0.11056(19) 0.0355(10) Uani 1 1 d . . . . .
O4 O 0.16837(18) 0.6429(3) 0.16537(18) 0.0298(9) Uani 1 1 d . . . . .
O5 O 0.3997(2) 0.3042(3) 0.5273(2) 0.0378(11) Uani 1 1 d . . . . .
O6 O 0.4524(2) 0.3111(3) 0.5777(2) 0.0343(10) Uani 1 1 d . . . . .
O7 O 0.1499(4) 0.6802(5) 0.4250(3) 0.092(2) Uani 1 1 d D . . . .
O8 O 0.2170(4) 0.5507(6) 0.4526(4) 0.123(3) Uani 1 1 d . U . . .
O9 O 0.2619(3) 0.6828(6) 0.4057(4) 0.111(3) Uani 1 1 d . . . . .
S1 S 0.20809(16) 0.6333(2) 0.41424(14) 0.0971(10) Uani 1 1 d D . . . .
F1 F 0.1312(4) 0.5403(6) 0.3399(4) 0.133(3) Uani 1 1 d D . . . .
F2 F 0.1733(4) 0.6565(5) 0.3064(3) 0.105(2) Uani 1 1 d . . . . .
F3 F 0.2308(4) 0.5355(5) 0.3313(4) 0.157(4) Uani 1 1 d . . . . .
C1 C 0.1082(3) 0.4284(4) 0.2039(2) 0.0237(12) Uani 1 1 d . . . . .
C2 C 0.1478(3) 0.3652(4) 0.1731(2) 0.0290(13) Uani 1 1 d . . . . .
C3 C 0.1918(3) 0.4006(4) 0.1430(3) 0.0299(13) Uani 1 1 d . . . . .
H3 H 0.2177 0.3609 0.1254 0.036 Uiso 1 1 calc R U . . .
C4 C 0.1979(3) 0.4957(4) 0.1388(2) 0.0281(13) Uani 1 1 d . . . . .
C5 C 0.1584(3) 0.5574(4) 0.1706(3) 0.0265(12) Uani 1 1 d . . . . .
C6 C 0.1169(3) 0.5220(4) 0.2019(3) 0.0290(13) Uani 1 1 d . . . . .
H6 H 0.0938 0.5616 0.2225 0.035 Uiso 1 1 calc R U . . .
C7 C 0.1442(3) 0.3248(4) 0.3416(3) 0.0352(14) Uani 1 1 d . . . . .
H7 H 0.1083 0.3631 0.3385 0.042 Uiso 1 1 calc R U . . .
C8 C 0.1912(3) 0.3365(5) 0.3864(3) 0.0408(16) Uani 1 1 d . . . . .
H8 H 0.1878 0.3828 0.4140 0.049 Uiso 1 1 calc R U . . .
C9 C 0.2450(3) 0.2822(4) 0.3934(3) 0.0365(15) Uani 1 1 d . . . . .
C10 C 0.2458(3) 0.2173(5) 0.3502(3) 0.0443(17) Uani 1 1 d . . . . .
H10 H 0.2817 0.1794 0.3515 0.053 Uiso 1 1 calc R U . . .
C11 C 0.1974(3) 0.2072(5) 0.3068(3) 0.0377(15) Uani 1 1 d . . . . .
H11 H 0.1994 0.1605 0.2790 0.045 Uiso 1 1 calc R U . . .
C12 C 0.2972(3) 0.2943(5) 0.4406(3) 0.0388(15) Uani 1 1 d . . . . .
H12 H 0.3295 0.2495 0.4451 0.047 Uiso 1 1 calc R U . . .
C13 C 0.3034(3) 0.3636(5) 0.4783(3) 0.0371(15) Uani 1 1 d . . . . .
H13 H 0.2706 0.4077 0.4729 0.045 Uiso 1 1 calc R U . . .
C14 C 0.3554(3) 0.3796(4) 0.5274(3) 0.0304(13) Uani 1 1 d . . . . .
C15 C 0.3339(3) 0.3747(4) 0.5862(3) 0.0331(14) Uani 1 1 d . . . . .
C16 C 0.2733(3) 0.3601(5) 0.5969(4) 0.0447(17) Uani 1 1 d . . . . .
H16 H 0.2392 0.3520 0.5658 0.054 Uiso 1 1 calc R U . . .
C17 C 0.2636(4) 0.3574(6) 0.6539(4) 0.056(2) Uani 1 1 d D . . . .
H17 H 0.2223 0.3491 0.6618 0.067 Uiso 1 1 calc R U . . .
C18 C 0.3118(4) 0.3666(6) 0.6980(4) 0.060(2) Uani 1 1 d D . . . .
H18 H 0.3040 0.3627 0.7365 0.071 Uiso 1 1 calc R U . . .
C19 C 0.3718(4) 0.3813(5) 0.6893(3) 0.0472(18) Uani 1 1 d . . . . .
H19 H 0.4052 0.3887 0.7210 0.057 Uiso 1 1 calc R U . . .
C20 C 0.3827(3) 0.3851(4) 0.6323(3) 0.0339(14) Uani 1 1 d . . . . .
C21 C 0.4459(3) 0.3933(4) 0.6130(3) 0.0316(13) Uani 1 1 d . . . . .
C22 C 0.4411(3) 0.4747(4) 0.5710(3) 0.0285(13) Uani 1 1 d . . . . .
C23 C 0.4812(3) 0.5488(4) 0.5741(3) 0.0358(15) Uani 1 1 d . . . . .
H23 H 0.5154 0.5542 0.6054 0.043 Uiso 1 1 calc R U . . .
C24 C 0.4714(3) 0.6144(5) 0.5318(3) 0.0444(18) Uani 1 1 d . . . . .
H24 H 0.4989 0.6654 0.5339 0.053 Uiso 1 1 calc R U . . .
C25 C 0.4231(4) 0.6075(5) 0.4871(3) 0.0440(17) Uani 1 1 d . . . . .
H25 H 0.4168 0.6539 0.4584 0.053 Uiso 1 1 calc R U . . .
C26 C 0.3817(3) 0.5318(4) 0.4823(3) 0.0364(15) Uani 1 1 d . . . . .
H26 H 0.3480 0.5266 0.4507 0.044 Uiso 1 1 calc R U . . .
C27 C 0.3915(3) 0.4669(4) 0.5242(3) 0.0295(13) Uani 1 1 d . . . . .
C28 C 0.5006(3) 0.3956(4) 0.6598(3) 0.0356(14) Uani 1 1 d . . . . .
H28 H 0.5020 0.4439 0.6871 0.043 Uiso 1 1 calc R U . . .
C29 C 0.5483(3) 0.3372(5) 0.6680(3) 0.0387(15) Uani 1 1 d . . . . .
H29 H 0.5491 0.2914 0.6394 0.046 Uiso 1 1 calc R U . . .
C30 C 0.6419(3) 0.3739(5) 0.8158(3) 0.0373(15) Uani 1 1 d . . . . .
H30 H 0.6366 0.4011 0.8514 0.045 Uiso 1 1 calc R U . . .
C31 C 0.5930(3) 0.3778(5) 0.7701(3) 0.0382(15) Uani 1 1 d . . . . .
H31 H 0.5550 0.4075 0.7744 0.046 Uiso 1 1 calc R U . . .
C32 C 0.5991(3) 0.3379(4) 0.7171(3) 0.0315(14) Uani 1 1 d . . . . .
C33 C 0.6573(3) 0.2981(5) 0.7146(3) 0.0397(16) Uani 1 1 d . . . . .
H33 H 0.6644 0.2706 0.6797 0.048 Uiso 1 1 calc R U . . .
C34 C 0.7043(3) 0.2985(5) 0.7625(3) 0.0385(16) Uani 1 1 d . . . . .
H34 H 0.7438 0.2726 0.7591 0.046 Uiso 1 1 calc R U . . .
C35 C 0.0309(3) 0.1264(4) 0.2627(3) 0.0391(16) Uani 1 1 d . . . . .
C36 C -0.0118(3) 0.2060(5) 0.2603(4) 0.053(2) Uani 1 1 d . . . . .
C37 C -0.0273(3) 0.2339(5) 0.2009(4) 0.053(2) Uani 1 1 d . . . . .
C38 C 0.0041(4) 0.1763(4) 0.1672(3) 0.0479(19) Uani 1 1 d . . . . .
C39 C 0.0404(4) 0.1126(4) 0.2043(3) 0.0436(17) Uani 1 1 d . . . . .
C40 C 0.0588(4) 0.0737(6) 0.3144(4) 0.060(2) Uani 1 1 d . . . . .
H40A H 0.0334 0.0191 0.3175 0.091 Uiso 1 1 calc R U . . .
H40B H 0.0599 0.1116 0.3490 0.091 Uiso 1 1 calc R U . . .
H40C H 0.1016 0.0555 0.3111 0.091 Uiso 1 1 calc R U . . .
C41 C -0.0344(5) 0.2462(6) 0.3107(5) 0.078(3) Uani 1 1 d . U . . .
H41A H -0.0467 0.3099 0.3023 0.117 Uiso 1 1 calc R U . . .
H41B H -0.0007 0.2440 0.3445 0.117 Uiso 1 1 calc R U . . .
H41C H -0.0706 0.2115 0.3187 0.117 Uiso 1 1 calc R U . . .
C42 C -0.0694(4) 0.3118(6) 0.1808(6) 0.095(4) Uani 1 1 d . U . . .
H42A H -0.0529 0.3451 0.1504 0.143 Uiso 1 1 calc R U . . .
H42B H -0.0714 0.3530 0.2133 0.143 Uiso 1 1 calc R U . . .
H42C H -0.1115 0.2889 0.1653 0.143 Uiso 1 1 calc R U . . .
C43 C 0.0070(6) 0.1838(7) 0.1026(4) 0.088(4) Uani 1 1 d . U . . .
H43A H -0.0225 0.2308 0.0849 0.131 Uiso 1 1 calc R U . . .
H43B H -0.0042 0.1249 0.0838 0.131 Uiso 1 1 calc R U . . .
H43C H 0.0497 0.2005 0.0979 0.131 Uiso 1 1 calc R U . . .
C44 C 0.0828(4) 0.0388(5) 0.1857(4) 0.060(2) Uani 1 1 d . . . . .
H44A H 0.1102 0.0141 0.2199 0.090 Uiso 1 1 calc R U . . .
H44B H 0.1085 0.0655 0.1594 0.090 Uiso 1 1 calc R U . . .
H44C H 0.0569 -0.0104 0.1657 0.090 Uiso 1 1 calc R U . . .
C45 C 0.2729(3) 0.7996(5) 0.0813(3) 0.0362(15) Uani 1 1 d . . . . .
C46 C 0.2746(3) 0.7254(5) 0.0417(3) 0.0419(16) Uani 1 1 d . . . . .
C47 C 0.2084(3) 0.7014(5) 0.0207(3) 0.0415(16) Uani 1 1 d . . . . .
C48 C 0.1708(3) 0.7542(5) 0.0492(3) 0.0398(16) Uani 1 1 d . . . . .
C49 C 0.2103(4) 0.8151(5) 0.0883(3) 0.0458(18) Uani 1 1 d . . . . .
C50 C 0.3289(4) 0.8506(5) 0.1112(3) 0.0514(19) Uani 1 1 d . . . . .
H50A H 0.3373 0.9024 0.0872 0.077 Uiso 1 1 calc R U . . .
H50B H 0.3654 0.8099 0.1175 0.077 Uiso 1 1 calc R U . . .
H50C H 0.3209 0.8732 0.1486 0.077 Uiso 1 1 calc R U . . .
C51 C 0.3297(4) 0.6891(6) 0.0208(4) 0.053(2) Uani 1 1 d . . . . .
H51A H 0.3327 0.7172 -0.0166 0.079 Uiso 1 1 calc R U . . .
H51B H 0.3256 0.6228 0.0161 0.079 Uiso 1 1 calc R U . . .
H51C H 0.3676 0.7033 0.0488 0.079 Uiso 1 1 calc R U . . .
C52 C 0.1900(4) 0.6249(6) -0.0212(4) 0.063(2) Uani 1 1 d . . . . .
H52A H 0.1487 0.6015 -0.0167 0.094 Uiso 1 1 calc R U . . .
H52B H 0.2211 0.5757 -0.0136 0.094 Uiso 1 1 calc R U . . .
H52C H 0.1881 0.6475 -0.0608 0.094 Uiso 1 1 calc R U . . .
C53 C 0.1005(4) 0.7514(6) 0.0414(4) 0.061(2) Uani 1 1 d . . . . .
H53A H 0.0830 0.8064 0.0208 0.091 Uiso 1 1 calc R U . . .
H53B H 0.0876 0.7488 0.0793 0.091 Uiso 1 1 calc R U . . .
H53C H 0.0849 0.6972 0.0189 0.091 Uiso 1 1 calc R U . . .
C54 C 0.1876(5) 0.8874(6) 0.1250(4) 0.063(2) Uani 1 1 d . . . . .
H54A H 0.2234 0.9129 0.1516 0.094 Uiso 1 1 calc R U . . .
H54B H 0.1579 0.8605 0.1473 0.094 Uiso 1 1 calc R U . . .
H54C H 0.1668 0.9361 0.1001 0.094 Uiso 1 1 calc R U . . .
C55 C 0.1876(6) 0.5944(8) 0.3448(6) 0.101(4) Uani 1 1 d D . . . .
S2 S 0.0151(2) 0.4982(4) 0.03910(17) 0.0899(16) Uani 0.5 1 d D . P . .
O10 O 0.0763(3) 0.5127(5) 0.0495(3) 0.100(2) Uani 0.5 1 d . U P . .
O11 O -0.0125(6) 0.5798(9) 0.0591(5) 0.180(5) Uani 0.5 1 d D U P . .
O12 O -0.0042(5) 0.4276(7) 0.0618(3) 0.144(4) Uani 0.5 1 d . U P . .
C56 C 0.0151(2) 0.4982(4) 0.03910(17) 0.0899(16) Uani 0.5 1 d . . P . .
F4 F 0.0763(3) 0.5127(5) 0.0495(3) 0.100(2) Uani 0.5 1 d . . P . .
F5 F -0.0125(6) 0.5798(9) 0.0591(5) 0.180(5) Uani 0.5 1 d . . P . .
F6 F -0.0042(5) 0.4276(7) 0.0618(3) 0.144(4) Uani 0.5 1 d . . P . .
C57 C 0.3268(7) 0.9678(10) 0.3637(7) 0.063(5) Uani 0.5 1 d D . P . .
F7 F 0.3514(9) 1.0448(11) 0.3384(8) 0.165(8) Uani 0.5 1 d D . P A .
F8 F 0.3096(16) 0.993(2) 0.4124(12) 0.280(15) Uiso 0.5 1 d D . P A .
F9 F 0.3675(9) 0.9001(11) 0.3754(9) 0.162(7) Uani 0.5 1 d D . P A .
S3 S 0.2433(10) 0.9379(13) 0.3248(8) 0.091(5) Uani 0.238(10) 1 d D U P A 1
O13 O 0.2232(12) 0.9801(18) 0.2718(9) 0.077(8) Uani 0.238(10) 1 d D U P A 1
O14 O 0.236(2) 0.8414(14) 0.3249(15) 0.102(11) Uani 0.238(10) 1 d D U P A 1
O15 O 0.2202(14) 0.982(2) 0.3716(11) 0.133(15) Uani 0.238(10) 1 d D U P A 1
S3' S 0.2580(7) 0.9287(12) 0.3127(8) 0.095(5) Uani 0.262(10) 1 d D U P A 2
O13' O 0.2130(9) 0.9951(13) 0.3082(11) 0.059(6) Uani 0.262(10) 1 d D U P A 2
O14' O 0.243(2) 0.8507(19) 0.3443(15) 0.097(10) Uani 0.262(10) 1 d D U P A 2
O15' O 0.2828(12) 0.9132(15) 0.2624(9) 0.089(9) Uani 0.262(10) 1 d D U P A 2
C63 C 0.0941(7) 0.4705(11) 0.4972(6) 0.126(5) Uani 1 1 d D . . . .
H63A H 0.1044 0.4191 0.5239 0.189 Uiso 1 1 calc R U . . .
H63B H 0.0753 0.5198 0.5166 0.189 Uiso 1 1 calc R U . . .
H63C H 0.1324 0.4928 0.4849 0.189 Uiso 1 1 calc R U . . .
C58 C 0.3351(6) 0.4206(8) 0.2985(6) 0.110(5) Uani 1 1 d D . . . .
H58A H 0.3572 0.4772 0.3121 0.165 Uiso 1 1 calc R U . . .
H58B H 0.3182 0.3923 0.3303 0.165 Uiso 1 1 calc R U . . .
H58C H 0.3007 0.4347 0.2667 0.165 Uiso 1 1 calc R U . . .
C61 C 0.5367(6) 0.3963(10) 0.2500(7) 0.128(5) Uani 1 1 d D U . . .
H61A H 0.5228 0.4562 0.2341 0.192 Uiso 1 1 calc R U . . .
H61B H 0.5612 0.3659 0.2241 0.192 Uiso 1 1 calc R U . . .
H61C H 0.5629 0.4042 0.2882 0.192 Uiso 1 1 calc R U . . .
C62 C 0.0541(8) 0.4433(10) 0.4516(8) 0.120(5) Uani 1 1 d D U . . .
C60 C 0.4839(9) 0.3423(13) 0.2553(10) 0.183(8) Uani 1 1 d D U . . .
H60A H 0.4966 0.2918 0.2829 0.220 Uiso 1 1 calc R U . . .
H60B H 0.4661 0.3153 0.2173 0.220 Uiso 1 1 calc R U . . .
C59 C 0.3791(9) 0.3573(13) 0.2780(9) 0.168(7) Uani 1 1 d D U . . .
H59A H 0.3859 0.3039 0.3043 0.201 Uiso 1 1 calc R U . . .
H59B H 0.3604 0.3349 0.2390 0.201 Uiso 1 1 calc R U . . .
N3 N 0.0162(7) 0.4177(9) 0.4118(6) 0.141(5) Uani 1 1 d . . . . .
O16 O 0.4373(4) 0.3985(5) 0.2755(4) 0.094(2) Uani 1 1 d . . . . .

loop_
_atom_site_aniso_label
_atom_site_aniso_U_11
_atom_site_aniso_U_22
_atom_site_aniso_U_33
_atom_site_aniso_U_23
_atom_site_aniso_U_13
_atom_site_aniso_U_12
Rh1 0.0291(3) 0.0214(3) 0.0356(3) -0.0021(2) 0.0022(2) -0.00319(19)
Rh2 0.0273(3) 0.0301(3) 0.0330(3) 0.0027(2) 0.0048(2) -0.0047(2)
N1 0.028(3) 0.025(3) 0.034(3) -0.001(2) 0.008(2) -0.003(2)
N2 0.032(3) 0.035(3) 0.030(3) 0.002(2) 0.008(2) 0.001(2)
O1 0.026(2) 0.029(2) 0.033(2) -0.0014(18) 0.0054(18) -0.0029(17)
O2 0.035(2) 0.021(2) 0.039(3) -0.0033(18) 0.010(2) -0.0002(18)
O3 0.034(2) 0.031(2) 0.045(3) -0.002(2) 0.017(2) -0.0045(19)
O4 0.028(2) 0.026(2) 0.038(2) -0.0006(18) 0.0096(19) -0.0019(17)
O5 0.037(2) 0.029(2) 0.043(3) -0.009(2) -0.005(2) 0.0050(19)
O6 0.031(2) 0.025(2) 0.044(3) -0.0071(19) -0.002(2) 0.0037(17)
O7 0.112(6) 0.078(5) 0.084(5) -0.020(4) 0.011(4) 0.035(4)
O8 0.148(8) 0.092(6) 0.100(6) -0.010(5) -0.053(6) 0.052(5)
O9 0.062(5) 0.137(8) 0.131(7) 0.032(6) 0.007(5) -0.030(5)
S1 0.105(2) 0.093(2) 0.086(2) -0.0096(17) -0.0023(18) 0.0276(19)
F1 0.138(7) 0.115(6) 0.140(7) -0.019(5) 0.003(5) -0.019(5)
F2 0.142(6) 0.081(4) 0.097(5) 0.006(4) 0.037(4) -0.008(4)
F3 0.178(8) 0.103(6) 0.226(10) -0.024(6) 0.135(8) 0.027(5)
C1 0.026(3) 0.020(3) 0.026(3) 0.001(2) 0.006(2) 0.004(2)
C2 0.029(3) 0.032(3) 0.023(3) -0.001(2) -0.003(2) 0.008(3)
C3 0.033(3) 0.024(3) 0.034(3) -0.006(3) 0.011(3) 0.002(3)
C4 0.022(3) 0.035(3) 0.026(3) -0.005(3) 0.003(2) -0.002(2)
C5 0.027(3) 0.020(3) 0.031(3) -0.005(2) 0.002(2) 0.004(2)
C6 0.026(3) 0.023(3) 0.039(4) -0.002(3) 0.009(3) -0.001(2)
C7 0.039(4) 0.033(3) 0.034(3) -0.003(3) 0.007(3) 0.004(3)
C8 0.042(4) 0.038(4) 0.040(4) -0.016(3) 0.002(3) 0.002(3)
C9 0.040(4) 0.028(3) 0.040(4) 0.003(3) 0.006(3) 0.002(3)
C10 0.042(4) 0.040(4) 0.051(4) -0.016(3) 0.011(3) 0.004(3)
C11 0.035(3) 0.038(4) 0.038(4) -0.005(3) 0.000(3) -0.002(3)
C12 0.033(3) 0.039(4) 0.040(4) 0.003(3) -0.005(3) 0.005(3)
C13 0.030(3) 0.035(4) 0.045(4) -0.001(3) 0.003(3) 0.006(3)
C14 0.027(3) 0.026(3) 0.037(3) -0.004(3) 0.002(3) 0.005(2)
C15 0.031(3) 0.022(3) 0.047(4) 0.002(3) 0.009(3) 0.002(2)
C16 0.029(3) 0.041(4) 0.062(5) 0.002(3) 0.002(3) -0.003(3)
C17 0.044(4) 0.063(5) 0.068(6) 0.017(4) 0.027(4) -0.009(4)
C18 0.062(5) 0.072(6) 0.051(5) 0.006(4) 0.026(4) 0.005(4)
C19 0.047(4) 0.052(4) 0.043(4) 0.010(3) 0.009(3) -0.004(3)
C20 0.034(3) 0.028(3) 0.040(4) 0.008(3) 0.006(3) 0.001(3)
C21 0.027(3) 0.029(3) 0.036(3) -0.004(3) -0.001(3) 0.002(3)
C22 0.028(3) 0.022(3) 0.037(3) -0.005(2) 0.007(3) 0.006(2)
C23 0.028(3) 0.029(3) 0.050(4) -0.004(3) 0.006(3) 0.007(3)
C24 0.050(4) 0.028(3) 0.062(5) -0.003(3) 0.029(4) -0.003(3)
C25 0.054(4) 0.034(4) 0.049(4) 0.006(3) 0.021(4) 0.002(3)
C26 0.043(4) 0.034(3) 0.032(3) -0.004(3) 0.005(3) 0.006(3)
C27 0.026(3) 0.027(3) 0.037(3) -0.002(3) 0.007(3) 0.009(2)
C28 0.037(3) 0.026(3) 0.040(4) -0.002(3) -0.002(3) 0.002(3)
C29 0.036(3) 0.039(4) 0.043(4) -0.003(3) 0.009(3) -0.002(3)
C30 0.033(3) 0.043(4) 0.037(4) 0.002(3) 0.007(3) 0.005(3)
C31 0.030(3) 0.043(4) 0.041(4) 0.003(3) 0.003(3) 0.007(3)
C32 0.032(3) 0.024(3) 0.037(3) 0.007(3) 0.001(3) 0.004(2)
C33 0.032(3) 0.051(4) 0.037(4) -0.002(3) 0.007(3) 0.007(3)
C34 0.034(3) 0.048(4) 0.034(4) 0.001(3) 0.009(3) 0.012(3)
C35 0.037(4) 0.025(3) 0.058(5) 0.002(3) 0.016(3) -0.013(3)
C36 0.043(4) 0.028(4) 0.097(7) -0.026(4) 0.036(4) -0.019(3)
C37 0.033(4) 0.036(4) 0.082(6) 0.000(4) -0.012(4) -0.009(3)
C38 0.048(4) 0.028(4) 0.058(5) -0.006(3) -0.019(4) -0.009(3)
C39 0.055(4) 0.021(3) 0.053(4) -0.012(3) 0.005(4) -0.010(3)
C40 0.069(5) 0.045(5) 0.068(6) 0.013(4) 0.014(5) -0.016(4)
C41 0.073(6) 0.054(5) 0.123(9) -0.037(5) 0.061(6) -0.021(4)
C42 0.045(5) 0.035(5) 0.185(12) -0.010(6) -0.037(6) 0.004(4)
C43 0.128(9) 0.066(6) 0.052(6) -0.001(5) -0.031(6) -0.013(6)
C44 0.064(5) 0.039(4) 0.079(6) -0.016(4) 0.021(5) 0.003(4)
C45 0.040(4) 0.038(4) 0.031(3) 0.009(3) 0.007(3) -0.007(3)
C46 0.045(4) 0.044(4) 0.040(4) 0.010(3) 0.015(3) -0.003(3)
C47 0.040(4) 0.048(4) 0.036(4) 0.010(3) 0.006(3) -0.008(3)
C48 0.041(4) 0.046(4) 0.028(3) 0.006(3) -0.003(3) -0.001(3)
C49 0.062(5) 0.037(4) 0.044(4) 0.013(3) 0.025(4) 0.005(3)
C50 0.054(5) 0.049(4) 0.053(5) 0.004(4) 0.013(4) -0.027(4)
C51 0.048(4) 0.058(5) 0.058(5) -0.004(4) 0.023(4) 0.000(4)
C52 0.056(5) 0.073(6) 0.056(5) -0.008(4) -0.001(4) -0.008(4)
C53 0.046(5) 0.082(6) 0.055(5) 0.019(4) 0.008(4) 0.009(4)
C54 0.087(6) 0.046(5) 0.061(5) 0.001(4) 0.030(5) 0.014(4)
C55 0.141(12) 0.064(7) 0.116(10) 0.015(7) 0.071(9) 0.024(8)
S2 0.060(2) 0.157(5) 0.049(2) 0.021(3) -0.0037(18) -0.029(3)
O10 0.073(4) 0.120(5) 0.094(5) 0.005(4) -0.024(4) -0.014(4)
O11 0.199(10) 0.213(10) 0.142(8) -0.067(8) 0.064(8) 0.014(8)
O12 0.191(8) 0.152(7) 0.074(5) 0.042(5) -0.014(5) -0.081(7)
C56 0.060(2) 0.157(5) 0.049(2) 0.021(3) -0.0037(18) -0.029(3)
F4 0.073(4) 0.120(5) 0.094(5) 0.005(4) -0.024(4) -0.014(4)
F5 0.199(10) 0.213(10) 0.142(8) -0.067(8) 0.064(8) 0.014(8)
F6 0.191(8) 0.152(7) 0.074(5) 0.042(5) -0.014(5) -0.081(7)
C57 0.079(12) 0.049(10) 0.066(11) 0.030(9) 0.026(10) 0.033(9)
F7 0.22(2) 0.126(14) 0.163(16) -0.001(12) 0.065(15) 0.077(14)
F9 0.198(19) 0.092(11) 0.178(17) -0.029(11) -0.017(15) 0.011(11)
S3 0.082(9) 0.084(9) 0.119(9) -0.006(7) 0.048(7) -0.008(8)
O13 0.054(13) 0.106(17) 0.065(15) -0.021(14) -0.011(12) 0.032(13)
O14 0.094(18) 0.093(17) 0.12(2) -0.054(16) 0.010(17) -0.032(15)
O15 0.13(3) 0.12(2) 0.18(3) -0.01(2) 0.11(2) 0.02(2)
S3' 0.075(8) 0.077(7) 0.137(10) -0.012(7) 0.032(7) 0.027(6)
O13' 0.047(8) 0.047(8) 0.077(10) 0.012(8) -0.003(7) 0.029(7)
O14' 0.097(18) 0.096(17) 0.12(2) -0.030(15) 0.068(17) -0.012(15)
O15' 0.125(17) 0.054(12) 0.067(13) 0.004(11) -0.037(12) -0.009(12)
C63 0.114(11) 0.155(14) 0.099(10) 0.024(10) -0.008(9) -0.026(10)
C58 0.103(9) 0.061(7) 0.177(14) 0.025(8) 0.059(9) -0.002(6)
C61 0.093(9) 0.110(10) 0.189(15) -0.063(10) 0.045(10) -0.007(8)
C62 0.122(11) 0.081(8) 0.168(13) 0.013(9) 0.054(10) 0.031(8)
C60 0.174(14) 0.160(13) 0.222(16) -0.069(12) 0.055(13) 0.035(12)
C59 0.149(12) 0.149(13) 0.220(15) -0.003(12) 0.072(12) -0.028(11)
N3 0.163(13) 0.102(9) 0.139(12) 0.000(8) -0.027(10) 0.004(8)
O16 0.096(6) 0.061(4) 0.125(7) -0.012(4) 0.015(5) -0.004(4)

loop_
_atom_type_symbol
_atom_type_description
_atom_type_scat_dispersion_real
_atom_type_scat_dispersion_imag
_atom_type_scat_source
C C 0.0033 0.0016 'International Tables Vol C Tables 4.2.6.8 and 6.1.1.4'
H H 0.0000 0.0000 'International Tables Vol C Tables 4.2.6.8 and 6.1.1.4'
N N 0.0061 0.0033 'International Tables Vol C Tables 4.2.6.8 and 6.1.1.4'
O O 0.0106 0.0060 'International Tables Vol C Tables 4.2.6.8 and 6.1.1.4'
F F 0.0171 0.0103 'International Tables Vol C Tables 4.2.6.8 and 6.1.1.4'
S S 0.1246 0.1234 'International Tables Vol C Tables 4.2.6.8 and 6.1.1.4'
Rh Rh -1.1178 0.9187 'International Tables Vol C Tables 4.2.6.8 and 6.1.1.4'

loop_
_geom_angle_atom_site_label_1
_geom_angle_atom_site_label_2
_geom_angle_atom_site_label_3
_geom_angle
_geom_angle_site_symmetry_1
_geom_angle_site_symmetry_3
O1 Rh1 C36 105.9(2) . .
O1 Rh1 N1 85.47(17) . .
C36 Rh1 N1 110.8(3) . .
O1 Rh1 C37 94.4(2) . .
C36 Rh1 C37 39.7(3) . .
N1 Rh1 C37 149.1(3) . .
O1 Rh1 O2 77.27(15) . .
C36 Rh1 O2 163.6(3) . .
N1 Rh1 O2 85.42(18) . .
C37 Rh1 O2 124.8(3) . .
O1 Rh1 C39 156.7(2) . .
C36 Rh1 C39 66.5(3) . .
N1 Rh1 C39 117.8(2) . .
C37 Rh1 C39 65.4(3) . .
O2 Rh1 C39 104.1(2) . .
O1 Rh1 C38 118.1(2) . .
C36 Rh1 C38 65.8(3) . .
N1 Rh1 C38 156.4(2) . .
C37 Rh1 C38 38.6(3) . .
O2 Rh1 C38 98.3(3) . .
C39 Rh1 C38 38.7(3) . .
O1 Rh1 C35 144.6(2) . .
C36 Rh1 C35 40.7(3) . .
N1 Rh1 C35 96.0(2) . .
C37 Rh1 C35 66.8(3) . .
O2 Rh1 C35 138.1(2) . .
C39 Rh1 C35 39.2(3) . .
C38 Rh1 C35 65.7(3) . .
C49 Rh2 O4 104.1(2) . .
C49 Rh2 N2 114.2(3) . 3_666
O4 Rh2 N2 86.57(18) . 3_666
C49 Rh2 C46 66.6(3) . .
O4 Rh2 C46 162.9(2) . .
N2 Rh2 C46 110.2(2) 3_666 .
C49 Rh2 O3 160.2(3) . .
O4 Rh2 O3 76.69(15) . .
N2 Rh2 O3 85.54(19) 3_666 .
C46 Rh2 O3 107.0(2) . .
C49 Rh2 C48 39.9(3) . .
O4 Rh2 C48 97.4(2) . .
N2 Rh2 C48 154.1(2) 3_666 .
C46 Rh2 C48 66.1(3) . .
O3 Rh2 C48 120.4(2) . .
C49 Rh2 C45 38.9(3) . .
O4 Rh2 C45 139.3(2) . .
N2 Rh2 C45 95.2(2) 3_666 .
C46 Rh2 C45 39.3(3) . .
O3 Rh2 C45 144.0(2) . .
C48 Rh2 C45 65.3(3) . .
C49 Rh2 C47 65.3(3) . .
O4 Rh2 C47 123.2(2) . .
N2 Rh2 C47 150.0(2) 3_666 .
C46 Rh2 C47 40.3(3) . .
O3 Rh2 C47 97.4(2) . .
C48 Rh2 C47 37.4(3) . .
C45 Rh2 C47 65.2(3) . .
C11 N1 C7 117.0(6) . .
C11 N1 Rh1 123.1(4) . .
C7 N1 Rh1 119.9(4) . .
C34 N2 C30 117.6(6) . .
C34 N2 Rh2 122.2(4) . 3_666
C30 N2 Rh2 120.1(4) . 3_666
C1 O1 Rh1 115.5(3) . .
C2 O2 Rh1 114.8(4) . .
C4 O3 Rh2 115.0(4) . .
C5 O4 Rh2 116.5(4) . .
C14 O5 O6 110.9(4) . .
C21 O6 O5 111.3(4) . .
O9 S1 O7 121.8(5) . .
O9 S1 O8 118.4(6) . .
O7 S1 O8 107.0(5) . .
O9 S1 C55 96.8(6) . .
O7 S1 C55 103.1(5) . .
O8 S1 C55 106.8(5) . .
O1 C1 C6 123.8(5) . .
O1 C1 C2 116.6(5) . .
C6 C1 C2 119.6(5) . .
O2 C2 C3 123.8(5) . .
O2 C2 C1 115.6(5) . .
C3 C2 C1 120.6(5) . .
C2 C3 C4 119.3(5) . .
O3 C4 C3 123.7(5) . .
O3 C4 C5 117.3(5) . .
C3 C4 C5 119.0(5) . .
O4 C5 C6 124.2(5) . .
O4 C5 C4 114.5(5) . .
C6 C5 C4 121.3(5) . .
C5 C6 C1 120.0(5) . .
C8 C7 N1 122.2(6) . .
C7 C8 C9 121.6(6) . .
C10 C9 C8 114.7(6) . .
C10 C9 C12 122.2(6) . .
C8 C9 C12 123.0(6) . .
C11 C10 C9 121.5(7) . .
C10 C11 N1 122.9(6) . .
C13 C12 C9 124.9(6) . .
C12 C13 C14 127.5(6) . .
O5 C14 C13 106.8(5) . .
O5 C14 C27 107.0(4) . .
C13 C14 C27 115.2(5) . .
O5 C14 C15 105.5(5) . .
C13 C14 C15 112.7(5) . .
C27 C14 C15 109.0(5) . .
C20 C15 C16 119.4(6) . .
C20 C15 C14 112.9(5) . .
C16 C15 C14 127.7(6) . .
C17 C16 C15 118.9(7) . .
C18 C17 C16 120.7(7) . .
C17 C18 C19 122.2(7) . .
C18 C19 C20 118.2(7) . .
C15 C20 C19 120.6(6) . .
C15 C20 C21 112.4(6) . .
C19 C20 C21 126.9(6) . .
C28 C21 O6 107.1(5) . .
C28 C21 C20 115.3(6) . .
O6 C21 C20 106.3(5) . .
C28 C21 C22 114.7(5) . .
O6 C21 C22 105.9(5) . .
C20 C21 C22 106.8(5) . .
C23 C22 C27 119.7(6) . .
C23 C22 C21 126.9(6) . .
C27 C22 C21 113.3(5) . .
C24 C23 C22 119.5(6) . .
C25 C24 C23 120.8(7) . .
C24 C25 C26 120.9(7) . .
C27 C26 C25 118.3(6) . .
C26 C27 C22 120.9(6) . .
C26 C27 C14 127.7(6) . .
C22 C27 C14 111.4(5) . .
C29 C28 C21 126.7(6) . .
C28 C29 C32 125.0(6) . .
N2 C30 C31 123.2(6) . .
C30 C31 C32 119.8(6) . .
C33 C32 C31 115.9(6) . .
C33 C32 C29 121.9(6) . .
C31 C32 C29 122.2(6) . .
C34 C33 C32 120.5(6) . .
N2 C34 C33 123.0(6) . .
C39 C35 C40 127.3(7) . .
C39 C35 C36 105.4(6) . .
C40 C35 C36 127.2(7) . .
C39 C35 Rh1 69.5(4) . .
C40 C35 Rh1 125.8(5) . .
C36 C35 Rh1 68.1(3) . .
C37 C36 C41 127.6(8) . .
C37 C36 C35 107.4(6) . .
C41 C36 C35 125.0(9) . .
C37 C36 Rh1 70.6(4) . .
C41 C36 Rh1 124.5(5) . .
C35 C36 Rh1 71.2(3) . .
C38 C37 C36 108.8(6) . .
C38 C37 C42 127.5(9) . .
C36 C37 C42 123.7(9) . .
C38 C37 Rh1 71.8(4) . .
C36 C37 Rh1 69.7(4) . .
C42 C37 Rh1 123.9(5) . .
C37 C38 C39 108.6(7) . .
C37 C38 C43 128.4(7) . .
C39 C38 C43 122.7(8) . .
C37 C38 Rh1 69.7(4) . .
C39 C38 Rh1 69.9(4) . .
C43 C38 Rh1 121.0(6) . .
C38 C39 C35 109.7(6) . .
C38 C39 C44 125.8(7) . .
C35 C39 C44 124.4(7) . .
C38 C39 Rh1 71.4(4) . .
C35 C39 Rh1 71.3(3) . .
C44 C39 Rh1 124.6(5) . .
C49 C45 C46 109.4(6) . .
C49 C45 C50 125.6(7) . .
C46 C45 C50 125.0(7) . .
C49 C45 Rh2 69.3(4) . .
C46 C45 Rh2 69.9(4) . .
C50 C45 Rh2 126.1(5) . .
C45 C46 C51 127.3(7) . .
C45 C46 C47 105.2(6) . .
C51 C46 C47 127.0(7) . .
C45 C46 Rh2 70.8(4) . .
C51 C46 Rh2 128.5(5) . .
C47 C46 Rh2 70.9(4) . .
C48 C47 C46 109.0(6) . .
C48 C47 C52 128.8(7) . .
C46 C47 C52 121.9(7) . .
C48 C47 Rh2 70.5(4) . .
C46 C47 Rh2 68.8(4) . .
C52 C47 Rh2 122.5(5) . .
C47 C48 C49 108.8(6) . .
C47 C48 C53 126.7(7) . .
C49 C48 C53 124.6(7) . .
C47 C48 Rh2 72.1(4) . .
C49 C48 Rh2 68.9(4) . .
C53 C48 Rh2 125.5(5) . .
C45 C49 C48 107.3(6) . .
C45 C49 C54 126.7(8) . .
C48 C49 C54 125.7(7) . .
C45 C49 Rh2 71.9(4) . .
C48 C49 Rh2 71.2(4) . .
C54 C49 Rh2 126.8(5) . .
F2 C55 F3 112.5(10) . .
F2 C55 F1 103.7(11) . .
F3 C55 F1 104.0(9) . .
F2 C55 S1 115.2(8) . .
F3 C55 S1 111.1(10) . .
F1 C55 S1 109.5(8) . .
O12 S2 O10 116.5(7) . .
O12 S2 O11 110.6(8) . .
O10 S2 O11 105.3(7) . .
O12 S2 C56 111.0(6) . 3_565
O10 S2 C56 110.4(5) . 3_565
O11 S2 C56 101.8(7) . 3_565
O12 S2 S2 111.0(6) . 3_565
O10 S2 S2 110.4(5) . 3_565
O11 S2 S2 101.8(7) . 3_565
C56 S2 S2 0.0 3_565 3_565
F8 C57 F9 108(2) . .
F8 C57 F7 109(2) . .
F9 C57 F7 113.4(16) . .
F8 C57 S3' 110(2) . .
F9 C57 S3' 109.7(14) . .
F7 C57 S3' 107.3(14) . .
F8 C57 S3 95.3(19) . .
F9 C57 S3 117.6(15) . .
F7 C57 S3 111.8(13) . .
O13 S3 O14 115.2(17) . .
O13 S3 O15 112.7(16) . .
O14 S3 O15 113.4(17) . .
O13 S3 C57 116.4(16) . .
O14 S3 C57 108(2) . .
O15 S3 C57 87.6(15) . .
O13' S3' O15' 115.0(17) . .
O13' S3' O14' 112.9(18) . .
O15' S3' O14' 117.5(17) . .
O13' S3' C57 108.4(16) . .
O15' S3' C57 102.4(15) . .
O14' S3' C57 98(2) . .
N3 C62 C63 177.3(19) . .
C61 C60 O16 109.4(13) . .
O16 C59 C58 112.3(14) . .
C59 O16 C60 116.9(12) . .

loop_
_geom_bond_atom_site_label_1
_geom_bond_atom_site_label_2
_geom_bond_distance
_geom_bond_site_symmetry_2
Rh1 O1 2.104(4) .
Rh1 C36 2.107(7) .
Rh1 N1 2.113(5) .
Rh1 C37 2.119(7) .
Rh1 O2 2.125(4) .
Rh1 C39 2.127(6) .
Rh1 C38 2.146(7) .
Rh1 C35 2.150(6) .
Rh2 C49 2.103(7) .
Rh2 O4 2.105(4) .
Rh2 N2 2.107(5) 3_666
Rh2 C46 2.125(7) .
Rh2 O3 2.133(4) .
Rh2 C48 2.133(7) .
Rh2 C45 2.137(6) .
Rh2 C47 2.154(7) .
N1 C11 1.339(8) .
N1 C7 1.356(8) .
N2 C34 1.317(8) .
N2 C30 1.348(8) .
N2 Rh2 2.107(5) 3_666
O1 C1 1.259(7) .
O2 C2 1.275(7) .
O3 C4 1.251(7) .
O4 C5 1.279(7) .
O5 C14 1.462(7) .
O5 O6 1.497(6) .
O6 C21 1.480(7) .
O7 S1 1.493(7) .
O8 S1 1.499(9) .
O9 S1 1.414(8) .
S1 C55 1.711(14) .
F1 C55 1.442(12) .
F2 C55 1.278(13) .
F3 C55 1.349(12) .
C1 C6 1.385(8) .
C1 C2 1.526(8) .
C2 C3 1.383(8) .
C3 C4 1.403(8) .
C4 C5 1.525(8) .
C5 C6 1.359(8) .
C7 C8 1.339(9) .
C8 C9 1.396(9) .
C9 C10 1.392(9) .
C9 C12 1.448(9) .
C10 C11 1.336(10) .
C12 C13 1.338(9) .
C13 C14 1.482(9) .
C14 C27 1.507(8) .
C14 C15 1.532(9) .
C15 C20 1.381(9) .
C15 C16 1.395(9) .
C16 C17 1.391(11) .
C17 C18 1.341(10) .
C18 C19 1.365(11) .
C19 C20 1.400(10) .
C20 C21 1.518(9) .
C21 C28 1.468(9) .
C21 C22 1.538(9) .
C22 C23 1.383(8) .
C22 C27 1.398(8) .
C23 C24 1.372(10) .
C24 C25 1.348(10) .
C25 C26 1.416(9) .
C26 C27 1.356(9) .
C28 C29 1.328(9) .
C29 C32 1.448(9) .
C30 C31 1.369(9) .
C31 C32 1.403(9) .
C32 C33 1.396(9) .
C33 C34 1.378(9) .
C35 C39 1.435(10) .
C35 C40 1.475(10) .
C35 C36 1.482(10) .
C36 C37 1.434(12) .
C36 C41 1.478(11) .
C37 C38 1.409(12) .
C37 C42 1.484(11) .
C38 C39 1.416(10) .
C38 C43 1.532(13) .
C39 C44 1.530(10) .
C45 C49 1.411(10) .
C45 C46 1.434(10) .
C45 C50 1.492(9) .
C46 C51 1.465(10) .
C46 C47 1.474(10) .
C47 C48 1.376(10) .
C47 C52 1.498(11) .
C48 C49 1.447(10) .
C48 C53 1.502(10) .
C49 C54 1.499(10) .
S2 O12 1.264(8) .
S2 O10 1.322(7) .
S2 O11 1.449(11) .
S2 C56 1.838(8) 3_565
S2 S2 1.838(8) 3_565
C57 F8 1.314(18) .
C57 F9 1.323(15) .
C57 F7 1.419(16) .
C57 S3' 1.831(17) .
C57 S3 1.93(3) .
S3 O13 1.389(16) .
S3 O14 1.421(17) .
S3 O15 1.437(17) .
S3' O13' 1.365(15) .
S3' O15' 1.398(17) .
S3' O14' 1.426(17) .
C63 C62 1.314(18) .
C58 C59 1.468(17) .
C61 C60 1.412(18) .
C62 N3 1.191(19) .
C60 O16 1.444(17) .
C59 O16 1.406(17) .

loop_
_geom_torsion_atom_site_label_1
_geom_torsion_atom_site_label_2
_geom_torsion_atom_site_label_3
_geom_torsion_atom_site_label_4
_geom_torsion
_geom_torsion_site_symmetry_1
C14 O5 O6 C21 -1.2(6) .
Rh1 O1 C1 C6 -176.0(5) .
Rh1 O1 C1 C2 3.6(6) .
Rh1 O2 C2 C3 176.6(5) .
Rh1 O2 C2 C1 -2.8(6) .
O1 C1 C2 O2 -0.5(7) .
C6 C1 C2 O2 179.1(5) .
O1 C1 C2 C3 -179.9(5) .
C6 C1 C2 C3 -0.3(8) .
O2 C2 C3 C4 177.6(6) .
C1 C2 C3 C4 -3.0(9) .
Rh2 O3 C4 C3 -179.8(5) .
Rh2 O3 C4 C5 -0.5(6) .
C2 C3 C4 O3 -177.1(6) .
C2 C3 C4 C5 3.7(9) .
Rh2 O4 C5 C6 -178.5(5) .
Rh2 O4 C5 C4 2.1(6) .
O3 C4 C5 O4 -1.1(8) .
C3 C4 C5 O4 178.3(5) .
O3 C4 C5 C6 179.5(6) .
C3 C4 C5 C6 -1.2(9) .
O4 C5 C6 C1 178.5(6) .
C4 C5 C6 C1 -2.2(9) .
O1 C1 C6 C5 -177.5(5) .
C2 C1 C6 C5 2.9(9) .
C11 N1 C7 C8 0.2(9) .
Rh1 N1 C7 C8 -179.2(5) .
N1 C7 C8 C9 -0.1(11) .
C7 C8 C9 C10 0.9(10) .
C7 C8 C9 C12 178.7(7) .
C8 C9 C10 C11 -2.0(10) .
C12 C9 C10 C11 -179.8(7) .
C9 C10 C11 N1 2.3(11) .
C7 N1 C11 C10 -1.3(10) .
Rh1 N1 C11 C10 178.1(5) .
C10 C9 C12 C13 169.5(7) .
C8 C9 C12 C13 -8.1(11) .
C9 C12 C13 C14 179.8(6) .
O6 O5 C14 C13 -176.7(5) .
O6 O5 C14 C27 59.4(6) .
O6 O5 C14 C15 -56.6(5) .
C12 C13 C14 O5 -0.1(9) .
C12 C13 C14 C27 118.6(7) .
C12 C13 C14 C15 -115.4(8) .
O5 C14 C15 C20 60.9(6) .
C13 C14 C15 C20 177.1(5) .
C27 C14 C15 C20 -53.8(6) .
O5 C14 C15 C16 -118.1(7) .
C13 C14 C15 C16 -1.9(9) .
C27 C14 C15 C16 127.3(7) .
C20 C15 C16 C17 0.7(10) .
C14 C15 C16 C17 179.6(7) .
C15 C16 C17 C18 -1.6(12) .
C16 C17 C18 C19 1.8(14) .
C17 C18 C19 C20 -1.2(13) .
C16 C15 C20 C19 -0.1(9) .
C14 C15 C20 C19 -179.2(6) .
C16 C15 C20 C21 175.7(6) .
C14 C15 C20 C21 -3.4(7) .
C18 C19 C20 C15 0.3(10) .
C18 C19 C20 C21 -174.9(7) .
O5 O6 C21 C28 -178.1(5) .
O5 O6 C21 C20 58.0(6) .
O5 O6 C21 C22 -55.3(5) .
C15 C20 C21 C28 -174.3(5) .
C19 C20 C21 C28 1.2(9) .
C15 C20 C21 O6 -55.7(6) .
C19 C20 C21 O6 119.8(7) .
C15 C20 C21 C22 57.0(7) .
C19 C20 C21 C22 -127.5(7) .
C28 C21 C22 C23 -2.0(9) .
O6 C21 C22 C23 -119.9(6) .
C20 C21 C22 C23 127.1(6) .
C28 C21 C22 C27 175.1(5) .
O6 C21 C22 C27 57.2(6) .
C20 C21 C22 C27 -55.8(6) .
C27 C22 C23 C24 0.9(9) .
C21 C22 C23 C24 177.8(6) .
C22 C23 C24 C25 -0.1(9) .
C23 C24 C25 C26 -0.7(10) .
C24 C25 C26 C27 0.6(9) .
C25 C26 C27 C22 0.2(9) .
C25 C26 C27 C14 -177.8(6) .
C23 C22 C27 C26 -0.9(9) .
C21 C22 C27 C26 -178.2(5) .
C23 C22 C27 C14 177.3(5) .
C21 C22 C27 C14 0.0(7) .
O5 C14 C27 C26 119.1(6) .
C13 C14 C27 C26 0.5(9) .
C15 C14 C27 C26 -127.3(6) .
O5 C14 C27 C22 -59.1(6) .
C13 C14 C27 C22 -177.6(5) .
C15 C14 C27 C22 54.6(6) .
O6 C21 C28 C29 2.4(9) .
C20 C21 C28 C29 120.5(7) .
C22 C21 C28 C29 -114.8(7) .
C21 C28 C29 C32 -175.3(6) .
C34 N2 C30 C31 2.3(10) .
Rh2 N2 C30 C31 -174.5(5) 3_666
N2 C30 C31 C32 0.2(10) .
C30 C31 C32 C33 -1.7(9) .
C30 C31 C32 C29 177.8(6) .
C28 C29 C32 C33 -157.4(7) .
C28 C29 C32 C31 23.1(10) .
C31 C32 C33 C34 0.7(10) .
C29 C32 C33 C34 -178.8(6) .
C30 N2 C34 C33 -3.4(10) .
Rh2 N2 C34 C33 173.4(5) 3_666
C32 C33 C34 N2 1.9(11) .
C39 C35 C36 C37 1.9(7) .
C40 C35 C36 C37 -179.3(6) .
Rh1 C35 C36 C37 61.7(5) .
C39 C35 C36 C41 -179.3(7) .
C40 C35 C36 C41 -0.4(11) .
Rh1 C35 C36 C41 -119.5(7) .
C39 C35 C36 Rh1 -59.8(4) .
C40 C35 C36 Rh1 119.0(7) .
C41 C36 C37 C38 -179.4(7) .
C35 C36 C37 C38 -0.6(8) .
Rh1 C36 C37 C38 61.5(5) .
C41 C36 C37 C42 1.2(12) .
C35 C36 C37 C42 -180.0(7) .
Rh1 C36 C37 C42 -117.9(7) .
C41 C36 C37 Rh1 119.1(7) .
C35 C36 C37 Rh1 -62.1(4) .
C36 C37 C38 C39 -0.9(8) .
C42 C37 C38 C39 178.4(7) .
Rh1 C37 C38 C39 59.3(5) .
C36 C37 C38 C43 -174.2(8) .
C42 C37 C38 C43 5.1(13) .
Rh1 C37 C38 C43 -114.0(8) .
C36 C37 C38 Rh1 -60.2(5) .
C42 C37 C38 Rh1 119.2(8) .
C37 C38 C39 C35 2.1(8) .
C43 C38 C39 C35 175.9(7) .
Rh1 C38 C39 C35 61.2(5) .
C37 C38 C39 C44 -178.8(6) .
C43 C38 C39 C44 -5.0(11) .
Rh1 C38 C39 C44 -119.7(7) .
C37 C38 C39 Rh1 -59.1(5) .
C43 C38 C39 Rh1 114.7(7) .
C40 C35 C39 C38 178.7(6) .
C36 C35 C39 C38 -2.4(7) .
Rh1 C35 C39 C38 -61.3(5) .
C40 C35 C39 C44 -0.4(11) .
C36 C35 C39 C44 178.5(6) .
Rh1 C35 C39 C44 119.6(7) .
C40 C35 C39 Rh1 -120.0(7) .
C36 C35 C39 Rh1 58.9(4) .
C49 C45 C46 C51 177.6(7) .
C50 C45 C46 C51 -3.6(11) .
Rh2 C45 C46 C51 -124.3(8) .
C49 C45 C46 C47 4.9(7) .
C50 C45 C46 C47 -176.3(6) .
Rh2 C45 C46 C47 63.0(4) .
C49 C45 C46 Rh2 -58.1(5) .
C50 C45 C46 Rh2 120.7(7) .
C45 C46 C47 C48 -3.8(7) .
C51 C46 C47 C48 -176.5(7) .
Rh2 C46 C47 C48 59.1(5) .
C45 C46 C47 C52 -178.9(7) .
C51 C46 C47 C52 8.4(11) .
Rh2 C46 C47 C52 -116.0(7) .
C45 C46 C47 Rh2 -62.9(4) .
C51 C46 C47 Rh2 124.3(8) .
C46 C47 C48 C49 1.3(8) .
C52 C47 C48 C49 175.9(7) .
Rh2 C47 C48 C49 59.4(5) .
C46 C47 C48 C53 -179.4(7) .
C52 C47 C48 C53 -4.8(12) .
Rh2 C47 C48 C53 -121.3(7) .
C46 C47 C48 Rh2 -58.1(5) .
C52 C47 C48 Rh2 116.6(8) .
C46 C45 C49 C48 -4.3(8) .
C50 C45 C49 C48 177.0(6) .
Rh2 C45 C49 C48 -62.7(4) .
C46 C45 C49 C54 -178.7(7) .
C50 C45 C49 C54 2.5(11) .
Rh2 C45 C49 C54 122.8(8) .
C46 C45 C49 Rh2 58.5(5) .
C50 C45 C49 Rh2 -120.3(7) .
C47 C48 C49 C45 1.8(8) .
C53 C48 C49 C45 -177.5(6) .
Rh2 C48 C49 C45 63.2(5) .
C47 C48 C49 C54 176.4(7) .
C53 C48 C49 C54 -2.9(11) .
Rh2 C48 C49 C54 -122.3(7) .
C47 C48 C49 Rh2 -61.4(5) .
C53 C48 C49 Rh2 119.3(7) .
O9 S1 C55 F2 -62.8(10) .
O7 S1 C55 F2 62.1(10) .
O8 S1 C55 F2 174.7(9) .
O9 S1 C55 F3 66.5(9) .
O7 S1 C55 F3 -168.5(8) .
O8 S1 C55 F3 -55.9(10) .
O9 S1 C55 F1 -179.2(8) .
O7 S1 C55 F1 -54.2(9) .
O8 S1 C55 F1 58.4(9) .
F8 C57 S3' O13' 53(2) .
F9 C57 S3' O13' 171.1(18) .
F7 C57 S3' O13' -65.4(18) .
F8 C57 S3' O15' 175(2) .
F9 C57 S3' O15' -67.0(19) .
F7 C57 S3' O15' 56.5(16) .
F8 C57 S3' O14' -65(2) .
F9 C57 S3' O14' 54(2) .
F7 C57 S3' O14' 177.1(17) .
C58 C59 O16 C60 -179.3(16) .
C61 C60 O16 C59 174.2(17) .

loop_
_platon_squeeze_void_nr
_platon_squeeze_void_average_x
_platon_squeeze_void_average_y
_platon_squeeze_void_average_z
_platon_squeeze_void_volume
_platon_squeeze_void_count_electrons
_platon_squeeze_void_content
1 0.500 0.000 0.500 615 158 ' '
2 0.500 0.500 0.000 615 158 ' '
